data_7711409
loop_
_publ_author_name
'Peng, Guo'
'Yang, Qi'
'Chen, Yue'
'Dong, Xiang-Tao'
'Zhang, Zaichao'
'Ren, Xiao-Ming'

_publ_section_title
;
 Single molecule magnet behavior and luminescence of {Ln<sub>4</sub>} and
 {LnZn} complexes.
;
_journal_issue 33
_journal_name_full 'Dalton transactions (Cambridge, England : 2003)'
_journal_page_first 12484
_journal_page_last 12493
_journal_paper_doi 10.1039/d2dt01365g
_journal_volume 51
_journal_year 2022
_chemical_formula_moiety 'C21 H26 N2 O4'
_chemical_formula_sum 'C21 H26 N2 O4'
_chemical_formula_weight 370.44
_space_group_crystal_system triclinic
_space_group_IT_number 2
_space_group_name_Hall '-P 1'
_space_group_name_H-M_alt 'P -1'
_atom_sites_solution_hydrogens mixed
_audit_creation_method SHELXL-2014/7
_audit_update_record
;
2022-07-10 deposited with the CCDC.	2022-07-25 downloaded from the CCDC.
;
_cell_angle_alpha 108.0940(10)
_cell_angle_beta 107.9440(10)
_cell_angle_gamma 110.0100(10)
_cell_formula_units_Z 4
_cell_length_a 13.0277(4)
_cell_length_b 13.5623(4)
_cell_length_c 13.8395(5)
_cell_measurement_reflns_used 4592
_cell_measurement_temperature 173(2)
_cell_measurement_theta_max 25.24
_cell_measurement_theta_min 2.67
_cell_volume 1934.76(11)
_computing_cell_refinement APEX3
_computing_data_collection 'APEX3 (Bruker, 2016)'
_computing_data_reduction APEX3
_computing_molecular_graphics 'Bruker SHELXTL'
_computing_publication_material 'Bruker SHELXTL'
_computing_structure_refinement 'SHELXL-2014/7 (Sheldrick, 2014)'
_computing_structure_solution 'SHELXS-2013/1 (Bruker, 2013)'
_diffrn_ambient_temperature 173(2)
_diffrn_measured_fraction_theta_full 0.994
_diffrn_measured_fraction_theta_max 0.992
_diffrn_measurement_device_type 'PHOTON 2 CMOS detector'
_diffrn_measurement_method 'omega scan'
_diffrn_radiation_type MoK\a
_diffrn_radiation_wavelength 0.71073
_diffrn_reflns_av_R_equivalents 0.0378
_diffrn_reflns_av_unetI/netI 0.0497
_diffrn_reflns_Laue_measured_fraction_full 0.994
_diffrn_reflns_Laue_measured_fraction_max 0.992
_diffrn_reflns_limit_h_max 15
_diffrn_reflns_limit_h_min -15
_diffrn_reflns_limit_k_max 16
_diffrn_reflns_limit_k_min -16
_diffrn_reflns_limit_l_max 16
_diffrn_reflns_limit_l_min -16
_diffrn_reflns_number 16380
_diffrn_reflns_point_group_measured_fraction_full 0.994
_diffrn_reflns_point_group_measured_fraction_max 0.992
_diffrn_reflns_theta_full 25.242
_diffrn_reflns_theta_max 25.378
_diffrn_reflns_theta_min 3.042
_diffrn_source 'fine-focus sealed tube'
_exptl_absorpt_coefficient_mu 0.088
_exptl_absorpt_correction_T_max 0.7452
_exptl_absorpt_correction_T_min 0.6861
_exptl_absorpt_correction_type multi-scan
_exptl_absorpt_process_details 'SADABS (Bruker, 2014)'
_exptl_crystal_colour colorless
_exptl_crystal_density_diffrn 1.272
_exptl_crystal_description block
_exptl_crystal_F_000 792
_exptl_crystal_size_max 0.430
_exptl_crystal_size_mid 0.370
_exptl_crystal_size_min 0.270
_refine_diff_density_max 0.168
_refine_diff_density_min -0.215
_refine_diff_density_rms 0.042
_refine_ls_extinction_method none
_refine_ls_goodness_of_fit_ref 0.989
_refine_ls_hydrogen_treatment mixed
_refine_ls_matrix_type full
_refine_ls_number_parameters 511
_refine_ls_number_reflns 7053
_refine_ls_number_restraints 4
_refine_ls_restrained_S_all 0.989
_refine_ls_R_factor_all 0.0706
_refine_ls_R_factor_gt 0.0417
_refine_ls_shift/su_max 0.000
_refine_ls_shift/su_mean 0.000
_refine_ls_structure_factor_coef Fsqd
_refine_ls_weighting_details 'w=1/[\s^2^(Fo^2^)+(0.0520P)^2^+0.3819P] where P=(Fo^2^+2Fc^2^)/3'
_refine_ls_weighting_scheme calc
_refine_ls_wR_factor_gt 0.0946
_refine_ls_wR_factor_ref 0.1119
_reflns_Friedel_coverage 0.000
_reflns_number_gt 5009
_reflns_number_total 7053
_reflns_threshold_expression 'I > 2\s(I)'
_cod_data_source_file d2dt01365g2.cif
_cod_data_source_block ligand
_cod_original_cell_volume 1934.75(11)
_cod_database_code 7711409
_shelx_shelxl_version_number 2014/7
_shelx_space_group_comment
;
The symmetry employed for this shelxl refinement is uniquely defined
by the following loop, which should always be used as a source of
symmetry information in preference to the above space-group names.
They are only intended as comments.
;
_shelx_estimated_absorpt_t_min 0.963
_shelx_estimated_absorpt_t_max 0.977

loop_
_space_group_symop_operation_xyz
'x, y, z'
'-x, -y, -z'

loop_
_atom_site_label
_atom_site_type_symbol
_atom_site_fract_x
_atom_site_fract_y
_atom_site_fract_z
_atom_site_U_iso_or_equiv
_atom_site_adp_type
_atom_site_occupancy
_atom_site_site_symmetry_order
_atom_site_calc_flag
_atom_site_refinement_flags_posn
_atom_site_refinement_flags_adp
_atom_site_refinement_flags_occupancy
_atom_site_disorder_assembly
_atom_site_disorder_group
C1A C 0.85598(15) 1.15077(15) 0.51942(16) 0.0258(4) Uani 1 1 d . . . . .
H1A H 0.8286 1.1994 0.5577 0.031 Uiso 1 1 calc R U . . .
C2A C 0.87885(16) 1.07981(16) 0.66351(16) 0.0256(4) Uani 1 1 d . . . . .
H2A1 H 0.9002 1.1585 0.7208 0.031 Uiso 1 1 calc R U . . .
H2A2 H 0.9385 1.0565 0.6995 0.031 Uiso 1 1 calc R U . . .
C3A C 0.74760(16) 0.98864(16) 0.63119(16) 0.0265(4) Uani 1 1 d . . . . .
C4A C 0.71144(16) 0.86960(16) 0.53608(17) 0.0309(4) Uani 1 1 d . . . . .
H4A1 H 0.7215 0.8808 0.4716 0.037 Uiso 1 1 calc R U . . .
H4A2 H 0.7670 0.8396 0.5657 0.037 Uiso 1 1 calc R U . . .
C5A C 0.55170(17) 0.67210(16) 0.45361(17) 0.0305(4) Uani 1 1 d . . . . .
H5A H 0.6117 0.6478 0.4522 0.037 Uiso 1 1 calc R U . . .
C6A C 0.89843(17) 1.08779(16) 0.25499(17) 0.0296(4) Uani 1 1 d . . . . .
C7A C 0.90081(15) 1.08114(15) 0.35789(16) 0.0250(4) Uani 1 1 d . . . . .
C8A C 0.85658(15) 1.14998(15) 0.41743(16) 0.0247(4) Uani 1 1 d . . . . .
C9A C 0.80943(17) 1.21545(17) 0.37343(18) 0.0314(4) Uani 1 1 d . . . . .
H9A H 0.7800 1.2598 0.4137 0.038 Uiso 1 1 calc R U . . .
C10A C 0.80602(18) 1.21524(18) 0.27415(18) 0.0351(5) Uani 1 1 d . . . . .
H10A H 0.7723 1.2576 0.2443 0.042 Uiso 1 1 calc R U . . .
C11A C 0.85268(17) 1.15187(17) 0.21541(18) 0.0333(4) Uani 1 1 d . . . . .
H11A H 0.8522 1.1540 0.1473 0.040 Uiso 1 1 calc R U . . .
C12A C 0.9527(2) 1.0332(2) 0.1049(2) 0.0507(6) Uani 1 1 d . . . . .
H12A H 0.8701 1.0055 0.0455 0.076 Uiso 1 1 calc R U . . .
H12B H 0.9872 0.9845 0.0748 0.076 Uiso 1 1 calc R U . . .
H12C H 1.0061 1.1162 0.1272 0.076 Uiso 1 1 calc R U . . .
C13A C 0.65511(18) 1.03087(17) 0.5910(2) 0.0372(5) Uani 1 1 d . . . . .
H13A H 0.6450 1.0288 0.5171 0.056 Uiso 1 1 calc R U . . .
H13B H 0.6857 1.1122 0.6479 0.056 Uiso 1 1 calc R U . . .
H13C H 0.5754 0.9787 0.5824 0.056 Uiso 1 1 calc R U . . .
C14A C 0.7519(2) 0.9770(2) 0.73869(19) 0.0432(5) Uani 1 1 d . . . . .
H14A H 0.6701 0.9188 0.7208 0.065 Uiso 1 1 calc R U . . .
H14B H 0.7765 1.0540 0.7995 0.065 Uiso 1 1 calc R U . . .
H14C H 0.8117 0.9507 0.7646 0.065 Uiso 1 1 calc R U . . .
C15A C 0.21343(17) 0.52997(17) 0.37203(17) 0.0297(4) Uani 1 1 d . . . . .
C16A C 0.33484(17) 0.61705(16) 0.41287(16) 0.0274(4) Uani 1 1 d . . . . .
C17A C 0.42420(17) 0.58301(16) 0.40898(17) 0.0294(4) Uani 1 1 d . . . . .
C18A C 0.39012(19) 0.46249(17) 0.3639(2) 0.0396(5) Uani 1 1 d . . . . .
H18A H 0.4503 0.4387 0.3614 0.048 Uiso 1 1 calc R U . . .
C19A C 0.27084(19) 0.37813(18) 0.3231(2) 0.0424(5) Uani 1 1 d . . . . .
H19A H 0.2490 0.2966 0.2925 0.051 Uiso 1 1 calc R U . . .
C20A C 0.18169(18) 0.41175(17) 0.32648(17) 0.0350(5) Uani 1 1 d . . . . .
H20A H 0.0990 0.3531 0.2974 0.042 Uiso 1 1 calc R U . . .
C21A C 0.01176(18) 0.4898(2) 0.3484(2) 0.0462(6) Uani 1 1 d . . . . .
H21A H -0.0268 0.4329 0.2671 0.069 Uiso 1 1 calc R U . . .
H21B H -0.0356 0.5311 0.3596 0.069 Uiso 1 1 calc R U . . .
H21C H 0.0130 0.4476 0.3944 0.069 Uiso 1 1 calc R U . . .
C1B C 0.29981(15) 0.26926(16) 0.76722(16) 0.0252(4) Uani 1 1 d . . . . .
H1B H 0.2364 0.1889 0.7234 0.030 Uiso 1 1 calc R U . . .
C2B C 0.40862(16) 0.21520(16) 0.90046(17) 0.0269(4) Uani 1 1 d . . . . .
H2B1 H 0.3307 0.1390 0.8562 0.032 Uiso 1 1 calc R U . . .
H2B2 H 0.4277 0.2458 0.9823 0.032 Uiso 1 1 calc R U . . .
C3B C 0.51282(16) 0.19278(16) 0.88687(17) 0.0274(4) Uani 1 1 d . . . . .
C4B C 0.63214(16) 0.31231(17) 0.95327(18) 0.0330(4) Uani 1 1 d . . . . .
H4B1 H 0.6217 0.3638 0.9181 0.040 Uiso 1 1 calc R U . . .
H4B2 H 0.6468 0.3516 1.0333 0.040 Uiso 1 1 calc R U . . .
C5B C 0.79409(17) 0.34562(16) 0.90377(17) 0.0308(4) Uani 1 1 d . . . . .
H5B H 0.7600 0.3807 0.8629 0.037 Uiso 1 1 calc R U . . .
C6B C 0.37334(16) 0.54801(16) 0.73755(16) 0.0267(4) Uani 1 1 d . . . . .
C7B C 0.38456(16) 0.47277(16) 0.78919(16) 0.0262(4) Uani 1 1 d . . . . .
C8B C 0.28976(15) 0.35132(16) 0.72582(16) 0.0247(4) Uani 1 1 d . . . . .
C9B C 0.18918(16) 0.31037(17) 0.61973(16) 0.0289(4) Uani 1 1 d . . . . .
H9B H 0.1260 0.2300 0.5795 0.035 Uiso 1 1 calc R U . . .
C10B C 0.18196(17) 0.38546(18) 0.57452(18) 0.0337(4) Uani 1 1 d . . . . .
H10B H 0.1140 0.3571 0.5029 0.040 Uiso 1 1 calc R U . . .
C11B C 0.27529(17) 0.50531(17) 0.63392(17) 0.0307(4) Uani 1 1 d . . . . .
H11B H 0.2699 0.5568 0.6015 0.037 Uiso 1 1 calc R U . . .
C12B C 0.47493(19) 0.73973(18) 0.7506(2) 0.0385(5) Uani 1 1 d . . . . .
H12D H 0.4759 0.7045 0.6776 0.058 Uiso 1 1 calc R U . . .
H12E H 0.5500 0.8164 0.8025 0.058 Uiso 1 1 calc R U . . .
H12F H 0.4025 0.7514 0.7367 0.058 Uiso 1 1 calc R U . . .
C13B C 0.48066(19) 0.13487(19) 0.76022(18) 0.0423(5) Uani 1 1 d . . . . .
H13D H 0.5455 0.1172 0.7526 0.063 Uiso 1 1 calc R U . . .
H13E H 0.4740 0.1891 0.7286 0.063 Uiso 1 1 calc R U . . .
H13F H 0.4018 0.0612 0.7182 0.063 Uiso 1 1 calc R U . . .
C14B C 0.5259(2) 0.1102(2) 0.9381(2) 0.0443(6) Uani 1 1 d . . . . .
H14D H 0.4476 0.0361 0.8974 0.066 Uiso 1 1 calc R U . . .
H14E H 0.5475 0.1486 1.0195 0.066 Uiso 1 1 calc R U . . .
H14F H 0.5909 0.0930 0.9301 0.066 Uiso 1 1 calc R U . . .
C15B C 1.07524(17) 0.30529(17) 0.97809(17) 0.0320(4) Uani 1 1 d . . . . .
C16B C 0.96304(16) 0.29979(16) 0.97143(16) 0.0282(4) Uani 1 1 d . . . . .
C17B C 0.90655(16) 0.34466(16) 0.90705(16) 0.0286(4) Uani 1 1 d . . . . .
C18B C 0.96145(18) 0.39382(17) 0.84862(18) 0.0351(5) Uani 1 1 d . . . . .
H18B H 0.9232 0.4244 0.8046 0.042 Uiso 1 1 calc R U . . .
C19B C 1.07026(19) 0.39790(18) 0.85491(19) 0.0388(5) Uani 1 1 d . . . . .
H19B H 1.1065 0.4305 0.8146 0.047 Uiso 1 1 calc R U . . .
C20B C 1.12723(18) 0.35460(17) 0.91994(18) 0.0363(5) Uani 1 1 d . . . . .
H20B H 1.2031 0.3588 0.9247 0.044 Uiso 1 1 calc R U . . .
C21B C 1.2385(2) 0.2661(2) 1.0532(2) 0.0559(7) Uani 1 1 d . . . . .
H21D H 1.2296 0.2235 0.9769 0.084 Uiso 1 1 calc R U . . .
H21E H 1.2643 0.2305 1.1012 0.084 Uiso 1 1 calc R U . . .
H21F H 1.3008 0.3495 1.0886 0.084 Uiso 1 1 calc R U . . .
N1A N 0.89049(13) 1.08917(13) 0.56463(13) 0.0245(3) Uani 1 1 d D . . . .
H1AA H 0.9180(17) 1.0468(16) 0.5269(17) 0.029 Uiso 1 1 d D U . . .
N2A N 0.58357(14) 0.78226(13) 0.49454(14) 0.0320(4) Uani 1 1 d . . . . .
N1B N 0.39119(14) 0.29914(14) 0.86165(14) 0.0281(4) Uani 1 1 d D . . . .
H1BA H 0.448(2) 0.376(2) 0.904(3) 0.034 Uiso 0.62(3) 1 d D U P A 1
N2B N 0.73984(14) 0.30050(14) 0.95444(14) 0.0307(4) Uani 1 1 d . . . . .
O1A O 0.94493(14) 1.02383(13) 0.20278(12) 0.0410(4) Uani 1 1 d . . . . .
O2A O 0.94056(12) 1.01831(11) 0.39326(11) 0.0310(3) Uani 1 1 d . . . . .
O3A O 0.13540(12) 0.57420(12) 0.38363(13) 0.0401(4) Uani 1 1 d . . . . .
O4A O 0.36118(13) 0.73174(12) 0.45625(14) 0.0413(4) Uani 1 1 d D . . . .
H4AA H 0.4350(15) 0.7700(19) 0.473(2) 0.050 Uiso 1 1 d D U . . .
O1B O 0.46961(12) 0.66240(11) 0.80138(12) 0.0348(3) Uani 1 1 d . . . . .
O2B O 0.47756(12) 0.51470(12) 0.88769(12) 0.0362(3) Uani 1 1 d D . . . .
H2BA H 0.480(5) 0.457(4) 0.893(5) 0.043 Uiso 0.38(3) 1 d D U P A 2
O3B O 1.12251(12) 0.25840(14) 1.04249(13) 0.0417(4) Uani 1 1 d . . . . .
O4B O 0.91346(12) 0.25102(13) 1.02894(12) 0.0354(3) Uani 1 1 d D . . . .
H4BA H 0.8476(16) 0.2580(19) 1.0169(19) 0.042 Uiso 1 1 d D U . . .

loop_
_atom_site_aniso_label
_atom_site_aniso_U_11
_atom_site_aniso_U_22
_atom_site_aniso_U_33
_atom_site_aniso_U_23
_atom_site_aniso_U_13
_atom_site_aniso_U_12
C1A 0.0242(9) 0.0219(9) 0.0285(11) 0.0103(8) 0.0128(8) 0.0090(8)
C2A 0.0265(9) 0.0259(9) 0.0223(10) 0.0106(8) 0.0122(8) 0.0103(8)
C3A 0.0267(9) 0.0259(9) 0.0263(11) 0.0117(8) 0.0145(8) 0.0106(8)
C4A 0.0257(9) 0.0265(10) 0.0365(12) 0.0100(9) 0.0171(9) 0.0102(8)
C5A 0.0304(10) 0.0299(10) 0.0329(12) 0.0133(9) 0.0176(9) 0.0150(9)
C6A 0.0321(10) 0.0307(10) 0.0282(11) 0.0145(9) 0.0168(9) 0.0139(9)
C7A 0.0226(9) 0.0232(9) 0.0259(10) 0.0122(8) 0.0100(8) 0.0082(8)
C8A 0.0237(9) 0.0235(9) 0.0259(10) 0.0121(8) 0.0122(8) 0.0091(8)
C9A 0.0296(10) 0.0307(10) 0.0384(12) 0.0186(9) 0.0177(9) 0.0152(9)
C10A 0.0370(11) 0.0381(11) 0.0435(13) 0.0281(11) 0.0205(10) 0.0216(10)
C11A 0.0352(10) 0.0386(11) 0.0302(12) 0.0220(10) 0.0166(9) 0.0154(9)
C12A 0.0732(16) 0.0687(16) 0.0357(14) 0.0313(13) 0.0367(13) 0.0438(14)
C13A 0.0325(10) 0.0330(11) 0.0502(14) 0.0174(10) 0.0244(10) 0.0171(9)
C14A 0.0459(12) 0.0449(13) 0.0337(13) 0.0191(11) 0.0240(11) 0.0113(10)
C15A 0.0303(10) 0.0340(10) 0.0250(11) 0.0145(9) 0.0143(9) 0.0140(9)
C16A 0.0319(10) 0.0242(9) 0.0243(11) 0.0113(8) 0.0131(9) 0.0117(8)
C17A 0.0302(10) 0.0272(10) 0.0282(11) 0.0105(9) 0.0149(9) 0.0122(8)
C18A 0.0399(11) 0.0290(11) 0.0480(14) 0.0132(10) 0.0227(11) 0.0168(9)
C19A 0.0449(12) 0.0241(10) 0.0499(15) 0.0113(10) 0.0234(11) 0.0122(10)
C20A 0.0331(10) 0.0302(10) 0.0289(12) 0.0105(9) 0.0130(9) 0.0066(9)
C21A 0.0302(11) 0.0522(14) 0.0567(16) 0.0289(12) 0.0234(11) 0.0147(10)
C1B 0.0214(9) 0.0271(9) 0.0237(10) 0.0084(8) 0.0118(8) 0.0103(8)
C2B 0.0238(9) 0.0272(9) 0.0288(11) 0.0143(9) 0.0115(8) 0.0109(8)
C3B 0.0256(9) 0.0275(10) 0.0287(11) 0.0131(9) 0.0126(9) 0.0122(8)
C4B 0.0256(9) 0.0292(10) 0.0396(12) 0.0109(9) 0.0150(9) 0.0133(8)
C5B 0.0286(10) 0.0263(10) 0.0300(11) 0.0100(9) 0.0106(9) 0.0114(8)
C6B 0.0238(9) 0.0284(10) 0.0275(11) 0.0125(9) 0.0126(9) 0.0119(8)
C7B 0.0223(9) 0.0310(10) 0.0258(11) 0.0131(9) 0.0113(8) 0.0133(8)
C8B 0.0211(8) 0.0290(10) 0.0249(10) 0.0119(8) 0.0118(8) 0.0128(8)
C9B 0.0222(9) 0.0335(10) 0.0256(11) 0.0102(9) 0.0103(8) 0.0119(8)
C10B 0.0245(9) 0.0432(12) 0.0276(11) 0.0157(10) 0.0073(9) 0.0157(9)
C11B 0.0319(10) 0.0387(11) 0.0295(11) 0.0203(10) 0.0149(9) 0.0207(9)
C12B 0.0412(11) 0.0374(11) 0.0482(14) 0.0286(11) 0.0230(11) 0.0206(10)
C13B 0.0371(11) 0.0438(13) 0.0341(13) 0.0079(10) 0.0167(10) 0.0164(10)
C14B 0.0433(12) 0.0441(13) 0.0637(17) 0.0337(12) 0.0286(12) 0.0284(11)
C15B 0.0252(9) 0.0351(11) 0.0279(11) 0.0090(9) 0.0114(9) 0.0125(9)
C16B 0.0259(9) 0.0294(10) 0.0238(10) 0.0088(8) 0.0130(8) 0.0099(8)
C17B 0.0277(9) 0.0251(9) 0.0256(11) 0.0079(8) 0.0120(9) 0.0093(8)
C18B 0.0403(11) 0.0281(10) 0.0349(12) 0.0147(9) 0.0188(10) 0.0133(9)
C19B 0.0407(12) 0.0340(11) 0.0402(13) 0.0152(10) 0.0265(11) 0.0113(10)
C20B 0.0279(10) 0.0346(11) 0.0361(12) 0.0073(10) 0.0193(10) 0.0094(9)
C21B 0.0324(12) 0.0836(19) 0.0625(17) 0.0355(15) 0.0237(12) 0.0363(13)
N1A 0.0250(8) 0.0244(8) 0.0251(9) 0.0104(7) 0.0147(7) 0.0113(7)
N2A 0.0283(8) 0.0254(8) 0.0352(10) 0.0090(8) 0.0153(8) 0.0098(7)
N1B 0.0222(8) 0.0261(8) 0.0311(10) 0.0134(8) 0.0084(7) 0.0105(7)
N2B 0.0249(8) 0.0304(8) 0.0324(10) 0.0111(8) 0.0126(7) 0.0129(7)
O1A 0.0640(10) 0.0518(9) 0.0330(9) 0.0262(7) 0.0330(8) 0.0389(8)
O2A 0.0422(8) 0.0333(7) 0.0298(8) 0.0185(6) 0.0206(7) 0.0237(6)
O3A 0.0284(7) 0.0385(8) 0.0511(10) 0.0182(7) 0.0205(7) 0.0145(6)
O4A 0.0318(7) 0.0261(7) 0.0629(11) 0.0162(7) 0.0239(8) 0.0133(6)
O1B 0.0350(7) 0.0300(7) 0.0337(8) 0.0178(7) 0.0113(7) 0.0113(6)
O2B 0.0323(7) 0.0300(8) 0.0288(8) 0.0147(7) 0.0017(6) 0.0076(6)
O3B 0.0300(7) 0.0640(10) 0.0419(9) 0.0277(8) 0.0198(7) 0.0282(7)
O4B 0.0304(7) 0.0531(9) 0.0370(9) 0.0279(7) 0.0213(7) 0.0234(7)

loop_
_atom_type_symbol
_atom_type_description
_atom_type_scat_dispersion_real
_atom_type_scat_dispersion_imag
_atom_type_scat_source
C C 0.0033 0.0016 'International Tables Vol C Tables 4.2.6.8 and 6.1.1.4'
H H 0.0000 0.0000 'International Tables Vol C Tables 4.2.6.8 and 6.1.1.4'
N N 0.0061 0.0033 'International Tables Vol C Tables 4.2.6.8 and 6.1.1.4'
O O 0.0106 0.0060 'International Tables Vol C Tables 4.2.6.8 and 6.1.1.4'

loop_
_geom_angle_atom_site_label_1
_geom_angle_atom_site_label_2
_geom_angle_atom_site_label_3
_geom_angle
_geom_angle_site_symmetry_1
_geom_angle_site_symmetry_3
_geom_angle_publ_flag
N1A C1A C8A 124.33(16) . . ?
N1A C1A H1A 117.8 . . ?
C8A C1A H1A 117.8 . . ?
N1A C2A C3A 112.75(15) . . ?
N1A C2A H2A1 109.0 . . ?
C3A C2A H2A1 109.0 . . ?
N1A C2A H2A2 109.0 . . ?
C3A C2A H2A2 109.0 . . ?
H2A1 C2A H2A2 107.8 . . ?
C4A C3A C14A 110.09(16) . . ?
C4A C3A C13A 110.30(16) . . ?
C14A C3A C13A 109.71(16) . . ?
C4A C3A C2A 108.71(14) . . ?
C14A C3A C2A 107.37(15) . . ?
C13A C3A C2A 110.60(15) . . ?
N2A C4A C3A 111.23(14) . . ?
N2A C4A H4A1 109.4 . . ?
C3A C4A H4A1 109.4 . . ?
N2A C4A H4A2 109.4 . . ?
C3A C4A H4A2 109.4 . . ?
H4A1 C4A H4A2 108.0 . . ?
N2A C5A C17A 120.84(16) . . ?
N2A C5A H5A 119.6 . . ?
C17A C5A H5A 119.6 . . ?
C11A C6A O1A 124.49(17) . . ?
C11A C6A C7A 121.74(17) . . ?
O1A C6A C7A 113.77(16) . . ?
O2A C7A C8A 122.64(16) . . ?
O2A C7A C6A 121.73(16) . . ?
C8A C7A C6A 115.62(15) . . ?
C1A C8A C9A 118.72(16) . . ?
C1A C8A C7A 120.29(16) . . ?
C9A C8A C7A 120.96(17) . . ?
C10A C9A C8A 120.66(18) . . ?
C10A C9A H9A 119.7 . . ?
C8A C9A H9A 119.7 . . ?
C9A C10A C11A 119.92(18) . . ?
C9A C10A H10A 120.0 . . ?
C11A C10A H10A 120.0 . . ?
C6A C11A C10A 121.03(18) . . ?
C6A C11A H11A 119.5 . . ?
C10A C11A H11A 119.5 . . ?
O1A C12A H12A 109.5 . . ?
O1A C12A H12B 109.5 . . ?
H12A C12A H12B 109.5 . . ?
O1A C12A H12C 109.5 . . ?
H12A C12A H12C 109.5 . . ?
H12B C12A H12C 109.5 . . ?
C3A C13A H13A 109.5 . . ?
C3A C13A H13B 109.5 . . ?
H13A C13A H13B 109.5 . . ?
C3A C13A H13C 109.5 . . ?
H13A C13A H13C 109.5 . . ?
H13B C13A H13C 109.5 . . ?
C3A C14A H14A 109.5 . . ?
C3A C14A H14B 109.5 . . ?
H14A C14A H14B 109.5 . . ?
C3A C14A H14C 109.5 . . ?
H14A C14A H14C 109.5 . . ?
H14B C14A H14C 109.5 . . ?
O3A C15A C20A 125.47(17) . . ?
O3A C15A C16A 114.18(16) . . ?
C20A C15A C16A 120.34(17) . . ?
O4A C16A C17A 122.39(16) . . ?
O4A C16A C15A 118.07(16) . . ?
C17A C16A C15A 119.53(16) . . ?
C18A C17A C16A 119.07(17) . . ?
C18A C17A C5A 120.40(16) . . ?
C16A C17A C5A 120.52(16) . . ?
C19A C18A C17A 120.85(18) . . ?
C19A C18A H18A 119.6 . . ?
C17A C18A H18A 119.6 . . ?
C18A C19A C20A 120.18(19) . . ?
C18A C19A H19A 119.9 . . ?
C20A C19A H19A 119.9 . . ?
C15A C20A C19A 120.02(18) . . ?
C15A C20A H20A 120.0 . . ?
C19A C20A H20A 120.0 . . ?
O3A C21A H21A 109.5 . . ?
O3A C21A H21B 109.5 . . ?
H21A C21A H21B 109.5 . . ?
O3A C21A H21C 109.5 . . ?
H21A C21A H21C 109.5 . . ?
H21B C21A H21C 109.5 . . ?
N1B C1B C8B 123.05(17) . . ?
N1B C1B H1B 118.5 . . ?
C8B C1B H1B 118.5 . . ?
N1B C2B C3B 113.06(14) . . ?
N1B C2B H2B1 109.0 . . ?
C3B C2B H2B1 109.0 . . ?
N1B C2B H2B2 109.0 . . ?
C3B C2B H2B2 109.0 . . ?
H2B1 C2B H2B2 107.8 . . ?
C13B C3B C14B 110.11(17) . . ?
C13B C3B C4B 110.47(15) . . ?
C14B C3B C4B 110.53(17) . . ?
C13B C3B C2B 110.35(16) . . ?
C14B C3B C2B 107.07(14) . . ?
C4B C3B C2B 108.23(14) . . ?
N2B C4B C3B 112.96(15) . . ?
N2B C4B H4B1 109.0 . . ?
C3B C4B H4B1 109.0 . . ?
N2B C4B H4B2 109.0 . . ?
C3B C4B H4B2 109.0 . . ?
H4B1 C4B H4B2 107.8 . . ?
N2B C5B C17B 121.94(18) . . ?
N2B C5B H5B 119.0 . . ?
C17B C5B H5B 119.0 . . ?
C11B C6B O1B 125.32(17) . . ?
C11B C6B C7B 121.18(17) . . ?
O1B C6B C7B 113.50(16) . . ?
O2B C7B C8B 122.86(16) . . ?
O2B C7B C6B 120.45(17) . . ?
C8B C7B C6B 116.68(17) . . ?
C9B C8B C1B 119.37(17) . . ?
C9B C8B C7B 120.72(16) . . ?
C1B C8B C7B 119.83(16) . . ?
C10B C9B C8B 120.47(18) . . ?
C10B C9B H9B 119.8 . . ?
C8B C9B H9B 119.8 . . ?
C9B C10B C11B 120.16(18) . . ?
C9B C10B H10B 119.9 . . ?
C11B C10B H10B 119.9 . . ?
C6B C11B C10B 120.76(17) . . ?
C6B C11B H11B 119.6 . . ?
C10B C11B H11B 119.6 . . ?
O1B C12B H12D 109.5 . . ?
O1B C12B H12E 109.5 . . ?
H12D C12B H12E 109.5 . . ?
O1B C12B H12F 109.5 . . ?
H12D C12B H12F 109.5 . . ?
H12E C12B H12F 109.5 . . ?
C3B C13B H13D 109.5 . . ?
C3B C13B H13E 109.5 . . ?
H13D C13B H13E 109.5 . . ?
C3B C13B H13F 109.5 . . ?
H13D C13B H13F 109.5 . . ?
H13E C13B H13F 109.5 . . ?
C3B C14B H14D 109.5 . . ?
C3B C14B H14E 109.5 . . ?
H14D C14B H14E 109.5 . . ?
C3B C14B H14F 109.5 . . ?
H14D C14B H14F 109.5 . . ?
H14E C14B H14F 109.5 . . ?
O3B C15B C20B 125.52(17) . . ?
O3B C15B C16B 115.10(16) . . ?
C20B C15B C16B 119.37(18) . . ?
O4B C16B C17B 121.87(15) . . ?
O4B C16B C15B 118.49(17) . . ?
C17B C16B C15B 119.64(16) . . ?
C16B C17B C18B 119.64(17) . . ?
C16B C17B C5B 120.62(16) . . ?
C18B C17B C5B 119.69(18) . . ?
C19B C18B C17B 120.27(19) . . ?
C19B C18B H18B 119.9 . . ?
C17B C18B H18B 119.9 . . ?
C18B C19B C20B 120.15(18) . . ?
C18B C19B H19B 119.9 . . ?
C20B C19B H19B 119.9 . . ?
C15B C20B C19B 120.93(17) . . ?
C15B C20B H20B 119.5 . . ?
C19B C20B H20B 119.5 . . ?
O3B C21B H21D 109.5 . . ?
O3B C21B H21E 109.5 . . ?
H21D C21B H21E 109.5 . . ?
O3B C21B H21F 109.5 . . ?
H21D C21B H21F 109.5 . . ?
H21E C21B H21F 109.5 . . ?
C1A N1A C2A 124.90(15) . . ?
C1A N1A H1AA 114.5(12) . . ?
C2A N1A H1AA 120.5(12) . . ?
C5A N2A C4A 119.74(15) . . ?
C1B N1B C2B 123.89(16) . . ?
C1B N1B H1BA 117(2) . . ?
C2B N1B H1BA 119(2) . . ?
C5B N2B C4B 118.34(16) . . ?
C6A O1A C12A 116.40(15) . . ?
C15A O3A C21A 116.63(16) . . ?
C16A O4A H4AA 105.1(16) . . ?
C6B O1B C12B 117.59(16) . . ?
C7B O2B H2BA 106(4) . . ?
C15B O3B C21B 116.06(16) . . ?
C16B O4B H4BA 105.1(14) . . ?

loop_
_geom_bond_atom_site_label_1
_geom_bond_atom_site_label_2
_geom_bond_distance
_geom_bond_site_symmetry_2
_geom_bond_publ_flag
C1A N1A 1.304(2) . ?
C1A C8A 1.411(2) . ?
C1A H1A 0.9500 . ?
C2A N1A 1.461(2) . ?
C2A C3A 1.546(2) . ?
C2A H2A1 0.9900 . ?
C2A H2A2 0.9900 . ?
C3A C4A 1.529(2) . ?
C3A C14A 1.531(3) . ?
C3A C13A 1.532(2) . ?
C4A N2A 1.465(2) . ?
C4A H4A1 0.9900 . ?
C4A H4A2 0.9900 . ?
C5A N2A 1.277(2) . ?
C5A C17A 1.460(3) . ?
C5A H5A 0.9500 . ?
C6A C11A 1.364(3) . ?
C6A O1A 1.372(2) . ?
C6A C7A 1.446(3) . ?
C7A O2A 1.280(2) . ?
C7A C8A 1.437(2) . ?
C8A C9A 1.419(2) . ?
C9A C10A 1.360(3) . ?
C9A H9A 0.9500 . ?
C10A C11A 1.413(3) . ?
C10A H10A 0.9500 . ?
C11A H11A 0.9500 . ?
C12A O1A 1.430(2) . ?
C12A H12A 0.9800 . ?
C12A H12B 0.9800 . ?
C12A H12C 0.9800 . ?
C13A H13A 0.9800 . ?
C13A H13B 0.9800 . ?
C13A H13C 0.9800 . ?
C14A H14A 0.9800 . ?
C14A H14B 0.9800 . ?
C14A H14C 0.9800 . ?
C15A O3A 1.370(2) . ?
C15A C20A 1.377(3) . ?
C15A C16A 1.404(2) . ?
C16A O4A 1.351(2) . ?
C16A C17A 1.401(2) . ?
C17A C18A 1.399(3) . ?
C18A C19A 1.373(3) . ?
C18A H18A 0.9500 . ?
C19A C20A 1.393(3) . ?
C19A H19A 0.9500 . ?
C20A H20A 0.9500 . ?
C21A O3A 1.432(2) . ?
C21A H21A 0.9800 . ?
C21A H21B 0.9800 . ?
C21A H21C 0.9800 . ?
C1B N1B 1.293(2) . ?
C1B C8B 1.426(2) . ?
C1B H1B 0.9500 . ?
C2B N1B 1.455(2) . ?
C2B C3B 1.541(2) . ?
C2B H2B1 0.9900 . ?
C2B H2B2 0.9900 . ?
C3B C13B 1.527(3) . ?
C3B C14B 1.528(3) . ?
C3B C4B 1.536(2) . ?
C4B N2B 1.462(2) . ?
C4B H4B1 0.9900 . ?
C4B H4B2 0.9900 . ?
C5B N2B 1.281(2) . ?
C5B C17B 1.456(2) . ?
C5B H5B 0.9500 . ?
C6B C11B 1.369(3) . ?
C6B O1B 1.376(2) . ?
C6B C7B 1.437(3) . ?
C7B O2B 1.296(2) . ?
C7B C8B 1.432(2) . ?
C8B C9B 1.411(3) . ?
C9B C10B 1.365(3) . ?
C9B H9B 0.9500 . ?
C10B C11B 1.413(3) . ?
C10B H10B 0.9500 . ?
C11B H11B 0.9500 . ?
C12B O1B 1.428(2) . ?
C12B H12D 0.9800 . ?
C12B H12E 0.9800 . ?
C12B H12F 0.9800 . ?
C13B H13D 0.9800 . ?
C13B H13E 0.9800 . ?
C13B H13F 0.9800 . ?
C14B H14D 0.9800 . ?
C14B H14E 0.9800 . ?
C14B H14F 0.9800 . ?
C15B O3B 1.364(2) . ?
C15B C20B 1.383(3) . ?
C15B C16B 1.410(2) . ?
C16B O4B 1.356(2) . ?
C16B C17B 1.395(3) . ?
C17B C18B 1.405(3) . ?
C18B C19B 1.374(3) . ?
C18B H18B 0.9500 . ?
C19B C20B 1.386(3) . ?
C19B H19B 0.9500 . ?
C20B H20B 0.9500 . ?
C21B O3B 1.436(2) . ?
C21B H21D 0.9800 . ?
C21B H21E 0.9800 . ?
C21B H21F 0.9800 . ?
N1A H1AA 0.895(17) . ?
N1B H1BA 0.90(2) . ?
O4A H4AA 0.832(16) . ?
O2B H2BA 0.82(2) . ?
O4B H4BA 0.866(15) . ?
